data_2010592
loop_
_publ_author_name
'Jene, Paul G.'
'Ibers, James A.'

_publ_section_title
;
 Model porphyrin precursors: 1,2,4,5-tetrakis(cyanomethyl)benzene,
 methyl 3,4,5-triacetoxybenzoate and
 2-(<i>N</i>-phthalimidomethyl)benzoic acid
;
_journal_issue 2
_journal_name_full 'Acta Crystallographica Section C'
_journal_page_first 246
_journal_page_last 249
_journal_paper_doi 10.1107/S0108270199014663
_journal_volume 56
_journal_year 2000
_chemical_formula_sum 'C16 H11 N O4'
_chemical_formula_weight 281.26
_chemical_melting_point 263.0(10)
_chemical_name_systematic
;
 ?
;
_space_group_IT_number 14
_symmetry_cell_setting monoclinic
_symmetry_space_group_name_Hall '-P 2ybc'
_symmetry_space_group_name_H-M 'P 1 21/c 1'
_audit_creation_method SHELXL-97
_cell_angle_alpha 90
_cell_angle_beta 96.722(2)
_cell_angle_gamma 90
_cell_formula_units_Z 4
_cell_length_a 12.1250(10)
_cell_length_b 13.7200(10)
_cell_length_c 7.7247(8)
_cell_measurement_reflns_used 2323
_cell_measurement_temperature 153(2)
_cell_measurement_theta_max 25.5
_cell_measurement_theta_min 1.69
_cell_volume 1276.21(19)
_computing_cell_refinement 'SMART version 5.054 (Bruker, 1999)'
_computing_data_collection 'SMART version 5.054 (Bruker, 1999)'
_computing_data_reduction 'SAINT-Plus version 6.0 (Bruker, 1999)'
_computing_molecular_graphics 'SHELXTL-99 (Sheldrick, 1999)'
_computing_publication_material 'SHELXTL-99 (Sheldrick, 1999)'
_computing_structure_refinement 'SHELXL-99 (Sheldrick, 1999)'
_computing_structure_solution 'SHELXS-99 (Sheldrick, 1990)'
_diffrn_ambient_temperature 153(2)
_diffrn_measured_fraction_theta_full .997
_diffrn_measured_fraction_theta_max .997
_diffrn_measurement_device_type 'Bruker Smart 1000 CCD'
_diffrn_measurement_method \w
_diffrn_radiation_monochromator graphite
_diffrn_radiation_source 'standard-focus sealed tube'
_diffrn_radiation_type 'Mo K\a'
_diffrn_radiation_wavelength .71073
_diffrn_reflns_av_R_equivalents .026
_diffrn_reflns_av_sigmaI/netI .0314
_diffrn_reflns_limit_h_max 11
_diffrn_reflns_limit_h_min -14
_diffrn_reflns_limit_k_max 15
_diffrn_reflns_limit_k_min -16
_diffrn_reflns_limit_l_max 9
_diffrn_reflns_limit_l_min -9
_diffrn_reflns_number 6929
_diffrn_reflns_theta_full 25.50
_diffrn_reflns_theta_max 25.50
_diffrn_reflns_theta_min 1.69
_diffrn_standards_decay_% <2
_exptl_absorpt_coefficient_mu .107
_exptl_absorpt_correction_T_max .992
_exptl_absorpt_correction_T_min .974
_exptl_absorpt_correction_type numerical
_exptl_absorpt_process_details 'face indexed (Sheldrick, 1999)'
_exptl_crystal_colour colourless
_exptl_crystal_density_diffrn 1.464
_exptl_crystal_density_method 'not measured'
_exptl_crystal_description prism
_exptl_crystal_F_000 584
_exptl_crystal_size_max .33
_exptl_crystal_size_mid .17
_exptl_crystal_size_min .08
_refine_diff_density_max .158
_refine_diff_density_min -.166
_refine_ls_extinction_method none
_refine_ls_goodness_of_fit_ref 1.102
_refine_ls_hydrogen_treatment 'H atoms; see below'
_refine_ls_matrix_type full
_refine_ls_number_parameters 194
_refine_ls_number_reflns 2365
_refine_ls_number_restraints 0
_refine_ls_restrained_S_all 1.102
_refine_ls_R_factor_all .0539
_refine_ls_R_factor_gt .036
_refine_ls_shift/su_max .002
_refine_ls_shift/su_mean .000
_refine_ls_structure_factor_coef Fsqd
_refine_ls_weighting_details
; calc
w = 1/[\s^2^(Fo^2^)+(0.04Fo^2^)^2^]
;
_refine_ls_weighting_scheme calc
_refine_ls_wR_factor_ref .089
_reflns_number_gt 1722
_reflns_number_total 2365
_reflns_threshold_expression >2sigma(I)
_cod_data_source_file bk1493.cif
_cod_data_source_block III
_cod_depositor_comments
;
The following automatic conversions were performed:
'_symmetry_cell_setting' value 'Monoclinic' changed to 'monoclinic'
according to '/home/saulius/struct/CIF-dictionaries/cif_core.dic'
dictionary named 'cif_core.dic' version 2.4.1 from 2010-06-29.

Automatic conversion script
Id: cif_fix_enum 1527 2010-12-29 10:47:43Z saulius 

The following automatic conversions were performed:

'_chemical_melting_point' value '262.0-264.0' was changed to
'263.0(10)' - the average value was taken and precision was
estimated.

Automatic conversion script
Id: cif_fix_values 1646 2011-03-28 12:23:43Z adriana 

The following automatic conversions were performed:

'_chemical_melting_point' value '262.0-264.0' was changed to
'263.0(10)' - the average value was taken and precision was
estimated.

'_symmetry_cell_setting' value 'Monoclinic' changed to
'monoclinic' according to
/home/saulius/struct/CIF-dictionaries/cif_core.dic dictionary named
'cif_core.dic' version 2.4.1 from 2010-06-29.

Automatic conversion script
Id: cif_fix_values 1715 2011-07-08 13:25:40Z adriana 
;
_cod_original_cell_volume 1276.2(2)
_cod_original_sg_symbol_H-M 'P 21/c'
_cod_database_code 2010592

loop_
_symmetry_equiv_pos_as_xyz
'x, y, z'
'-x, y+1/2, -z+1/2'
'-x, -y, -z'
'x, -y-1/2, z-1/2'

loop_
_atom_site_label
_atom_site_fract_x
_atom_site_fract_y
_atom_site_fract_z
_atom_site_U_iso_or_equiv
_atom_site_adp_type
_atom_site_calc_flag
_atom_site_refinement_flags
_atom_site_occupancy
_atom_site_disorder_assembly
_atom_site_disorder_group
_atom_site_type_symbol
N1 .33447(10) .89546(9) .04519(16) .0298(3) Uani d . 1 . . N
O1 .36585(9) .72978(8) .03783(15) .0426(3) Uani d . 1 . . O
O2 .35012(8) 1.06013(8) .10732(15) .0379(3) Uani d . 1 . . O
O3 .09375(9) .95383(8) -.35903(14) .0379(3) Uani d . 1 . . O
O4 -.08878(9) .93331(9) -.36400(16) .0411(3) Uani d . 1 . . O
H4B -.0886(17) .9689(17) -.470(3) .089(8) Uiso d . 1 . . H
C1 .48849(11) .94178(12) .22925(19) .0303(4) Uani d . 1 . . C
C2 .56875(12) .99243(13) .3340(2) .0363(4) Uani d . 1 . . C
H2A .5649 1.0612 .3466 .044 Uiso calc R 1 . . H
C3 .65545(13) .93882(15) .4204(2) .0435(5) Uani d . 1 . . C
H3A .7119 .9712 .4946 .052 Uiso calc R 1 . . H
C4 .66073(13) .83854(15) .3998(2) .0459(5) Uani d . 1 . . C
H4A .7210 .8036 .4603 .055 Uiso calc R 1 . . H
C5 .58008(13) .78766(13) .2928(2) .0404(4) Uani d . 1 . . C
H5A .5842 .7190 .2783 .049 Uiso calc R 1 . . H
C6 .49380(12) .84173(12) .2085(2) .0318(4) Uani d . 1 . . C
C7 .39433(13) .81023(12) .0895(2) .0324(4) Uani d . 1 . . C
C8 .38611(12) .97760(11) .1248(2) .0294(4) Uani d . 1 . . C
C9 .23565(12) .90143(11) -.0805(2) .0308(4) Uani d . 1 . . C
H9A .2431 .8546 -.1759 .037 Uiso calc R 1 . . H
H9B .2313 .9676 -.1319 .037 Uiso calc R 1 . . H
C10 .12754(12) .88038(10) -.0048(2) .0280(4) Uani d . 1 . . C
C11 .12953(13) .84994(11) .1677(2) .0335(4) Uani d . 1 . . C
H11A .1989 .8423 .2373 .040 Uiso calc R 1 . . H
C12 .03246(13) .83054(11) .2396(2) .0364(4) Uani d . 1 . . C
H12A .0357 .8109 .3581 .044 Uiso calc R 1 . . H
C13 -.06892(13) .83963(11) .1396(2) .0382(4) Uani d . 1 . . C
H13A -.1354 .8250 .1883 .046 Uiso calc R 1 . . H
C14 -.07375(13) .87000(11) -.0313(2) .0347(4) Uani d . 1 . . C
H14A -.1437 .8768 -.0996 .042 Uiso calc R 1 . . H
C15 .02401(12) .89096(10) -.1047(2) .0287(4) Uani d . 1 . . C
C16 .01405(13) .92803(11) -.2857(2) .0312(4) Uani d . 1 . . C

loop_
_atom_site_aniso_label
_atom_site_aniso_U_11
_atom_site_aniso_U_22
_atom_site_aniso_U_33
_atom_site_aniso_U_12
_atom_site_aniso_U_13
_atom_site_aniso_U_23
N1 .0267(7) .0273(7) .0341(8) .0004(5) -.0016(6) .0020(6)
O1 .0419(7) .0307(7) .0547(8) .0014(5) .0029(6) -.0026(6)
O2 .0366(7) .0296(7) .0460(7) .0010(5) -.0007(5) -.0008(5)
O3 .0290(6) .0499(8) .0340(7) .0018(5) .0007(5) .0038(5)
O4 .0280(6) .0490(8) .0440(8) -.0021(5) -.0058(5) .0071(6)
C1 .0243(8) .0398(10) .0272(8) .0010(7) .0044(6) .0034(7)
C2 .0275(9) .0479(11) .0336(9) -.0039(7) .0043(7) -.0020(8)
C3 .0274(9) .0706(14) .0323(10) -.0020(8) .0019(7) .0002(9)
C4 .0269(9) .0720(14) .0384(11) .0109(8) .0020(8) .0151(10)
C5 .0332(9) .0469(11) .0423(10) .0091(8) .0091(8) .0115(8)
C6 .0263(9) .0392(10) .0306(9) .0026(7) .0063(7) .0070(7)
C7 .0325(9) .0307(10) .0348(10) .0033(7) .0078(7) .0039(7)
C8 .0276(8) .0323(9) .0287(9) -.0020(7) .0046(7) .0010(7)
C9 .0279(9) .0318(9) .0313(9) -.0011(6) -.0019(7) .0012(7)
C10 .0303(8) .0202(8) .0333(9) -.0005(6) .0029(7) -.0028(6)
C11 .0365(9) .0283(9) .0352(10) .0004(7) .0014(7) -.0013(7)
C12 .0458(10) .0276(9) .0370(10) -.0019(7) .0099(8) .0004(7)
C13 .0375(10) .0310(9) .0483(11) -.0036(7) .0138(8) -.0006(8)
C14 .0300(9) .0287(9) .0450(11) .0004(7) .0027(7) -.0037(7)
C15 .0285(8) .0218(8) .0354(9) -.0003(6) .0015(7) -.0039(7)
C16 .0282(9) .0279(9) .0364(9) .0015(7) -.0013(7) -.0037(7)

loop_
_atom_type_symbol
_atom_type_description
_atom_type_scat_dispersion_real
_atom_type_scat_dispersion_imag
_atom_type_scat_source
C C .0033 .0016 'International Tables Vol C Tables 4.2.6.8 and 6.1.1.4'
H H .0000 .0000 'International Tables Vol C Tables 4.2.6.8 and 6.1.1.4'
N N .0061 .0033 'International Tables Vol C Tables 4.2.6.8 and 6.1.1.4'
O O .0106 .0060 'International Tables Vol C Tables 4.2.6.8 and 6.1.1.4'

loop_
_geom_angle_atom_site_label_1
_geom_angle_atom_site_label_2
_geom_angle_atom_site_label_3
_geom_angle_site_symmetry_3
_geom_angle
_geom_angle_publ_flag
C8 N1 C7 . 111.97(12) yes
C8 N1 C9 . 122.74(12) ?
C7 N1 C9 . 125.07(12) ?
C16 O3 O4 3_574 126.80(10) ?
C16 O4 H4B . 108.9(12) ?
C2 C1 C6 . 121.91(14) ?
C2 C1 C8 . 129.85(15) ?
C1 C2 C3 . 117.25(16) ?
C1 C2 H2A . 121.4 ?
C3 C2 H2A . 121.4 ?
C4 C3 C2 . 120.85(16) ?
C4 C3 H3A . 119.6 ?
C2 C3 H3A . 119.6 ?
C3 C4 C5 . 121.80(15) ?
C3 C4 H4A . 119.1 ?
C5 C4 H4A . 119.1 ?
C6 C5 C4 . 116.81(17) ?
C6 C5 H5A . 121.6 ?
C4 C5 H5A . 121.6 ?
C5 C6 C1 . 121.38(15) ?
C5 C6 C7 . 130.35(16) ?
O1 C7 N1 . 124.23(14) ?
O1 C7 C6 . 130.25(14) ?
N1 C7 C6 . 105.52(13) yes
C1 C6 C7 . 108.25(12) yes
C6 C1 C8 . 108.24(13) yes
O2 C8 N1 . 124.49(14) ?
O2 C8 C1 . 129.50(14) ?
N1 C8 C1 . 106.01(13) yes
N1 C9 C10 . 114.30(13) yes
N1 C9 H9A . 108.7 ?
C10 C9 H9A . 108.7 ?
N1 C9 H9B . 108.7 ?
C10 C9 H9B . 108.7 ?
H9A C9 H9B . 107.6 ?
C11 C10 C15 . 118.13(14) ?
C11 C10 C9 . 120.28(13) ?
C15 C10 C9 . 121.59(14) ?
C12 C11 C10 . 121.38(14) ?
C12 C11 H11A . 119.3 ?
C10 C11 H11A . 119.3 ?
C13 C12 C11 . 120.09(16) ?
C13 C12 H12A . 120.0 ?
C11 C12 H12A . 120.0 ?
C14 C13 C12 . 119.94(15) ?
C14 C13 H13A . 120.0 ?
C12 C13 H13A . 120.0 ?
C13 C14 C15 . 120.39(14) ?
C13 C14 H14A . 119.8 ?
C15 C14 H14A . 119.8 ?
C10 C15 C14 . 120.05(14) ?
C10 C15 C16 . 121.64(14) ?
C14 C15 C16 . 118.25(13) ?
O3 C16 O4 . 121.61(15) yes
O3 C16 C15 . 123.59(14) ?
O4 C16 C15 . 114.78(14) ?

loop_
_geom_bond_atom_site_label_1
_geom_bond_atom_site_label_2
_geom_bond_site_symmetry_2
_geom_bond_distance
_geom_bond_publ_flag
O1 C7 . 1.2101(18) yes
O2 C8 . 1.2153(17) yes
O3 C16 . 1.2279(17) yes
O3 O4 3_574 2.6361(16) ?
O4 C16 . 1.3224(17) yes
O4 H4B . .95(2) ?
C1 C2 . 1.379(2) ?
C2 C3 . 1.388(2) ?
C2 H2A . .9500 ?
C3 C4 . 1.387(3) ?
C3 H3A . .9500 ?
C4 C5 . 1.392(2) ?
C4 H4A . .9500 ?
C5 C6 . 1.382(2) ?
C5 H5A . .9500 ?
C9 C10 . 1.524(2) yes
N1 C9 . 1.4536(18) yes
N1 C7 . 1.3976(19) yes
C6 C7 . 1.492(2) yes
C1 C6 . 1.384(2) yes
C1 C8 . 1.4829(19) yes
N1 C8 . 1.3965(19) yes
C9 H9A . .9900 ?
C9 H9B . .9900 ?
C10 C11 . 1.394(2) ?
C10 C15 . 1.402(2) ?
C11 C12 . 1.385(2) ?
C11 H11A . .9500 ?
C12 C13 . 1.379(2) ?
C12 H12A . .9500 ?
C13 C14 . 1.379(2) ?
C13 H13A . .9500 ?
C14 C15 . 1.402(2) ?
C14 H14A . .9500 ?
C15 C16 . 1.480(2) ?

loop_
_geom_hbond_atom_site_label_D
_geom_hbond_atom_site_label_H
_geom_hbond_atom_site_label_A
_geom_hbond_site_symmetry_A
_geom_hbond_distance_DH
_geom_hbond_distance_HA
_geom_hbond_distance_DA
_geom_hbond_angle_DHA
O4 H4B O3 3_574 .95(2) 1.69(2) 2.6361(16) 171(2)

loop_
_geom_torsion_atom_site_label_1
_geom_torsion_atom_site_label_2
_geom_torsion_atom_site_label_3
_geom_torsion_atom_site_label_4
_geom_torsion
_geom_torsion_publ_flag
C11 C10 C9 N1 -5.3(2) ?
C10 C9 N1 C7 86.64(17) yes
